data_1515184
loop_
_publ_author_name
'Zhao, Xiaoxi'
'Stephan, Douglas W.'

_publ_section_title
;
 Frustrated Lewis pair olefin addition reactions: P-, N-, C- and H-based
 nucleophilic additions to an olefin-tethered borane
;
_journal_issue 6
_journal_name_full 'Chemical Science'
_journal_page_first 2123
_journal_paper_doi 10.1039/c2sc20262j
_journal_volume 3
_journal_year 2012
_chemical_formula_sum 'C21 H14 B F16 O P'
_chemical_formula_weight 628.10
_chemical_name_systematic
;
?
;
_space_group_IT_number 14
_symmetry_cell_setting monoclinic
_symmetry_space_group_name_Hall '-P 2ybc'
_symmetry_space_group_name_H-M 'P 1 21/c 1'
_atom_sites_solution_hydrogens geom
_atom_sites_solution_primary direct
_atom_sites_solution_secondary difmap
_audit_creation_method SHELXL-97
_cell_angle_alpha 90.00
_cell_angle_beta 109.713(2)
_cell_angle_gamma 90.00
_cell_formula_units_Z 4
_cell_length_a 16.1479(8)
_cell_length_b 9.9549(5)
_cell_length_c 15.5394(7)
_cell_measurement_reflns_used 6546
_cell_measurement_temperature 150(2)
_cell_measurement_theta_max 29.47
_cell_measurement_theta_min 2.58
_cell_volume 2351.6(2)
_computing_structure_refinement 'SHELXL-97 (Sheldrick, 1997)'
_computing_structure_solution 'SHELXS-97 (Sheldrick, 1990)'
_diffrn_ambient_temperature 150(2)
_diffrn_measured_fraction_theta_full 0.999
_diffrn_measured_fraction_theta_max 0.999
_diffrn_radiation_monochromator graphite
_diffrn_radiation_source 'fine-focus sealed tube'
_diffrn_radiation_type MoK\a
_diffrn_radiation_wavelength 0.71073
_diffrn_reflns_av_R_equivalents 0.0332
_diffrn_reflns_av_sigmaI/netI 0.0325
_diffrn_reflns_limit_h_max 22
_diffrn_reflns_limit_h_min -22
_diffrn_reflns_limit_k_max 13
_diffrn_reflns_limit_k_min -8
_diffrn_reflns_limit_l_max 20
_diffrn_reflns_limit_l_min -21
_diffrn_reflns_number 25071
_diffrn_reflns_theta_full 29.71
_diffrn_reflns_theta_max 29.71
_diffrn_reflns_theta_min 2.45
_exptl_absorpt_coefficient_mu 0.259
_exptl_absorpt_correction_T_max 0.9721
_exptl_absorpt_correction_T_min 0.9428
_exptl_absorpt_correction_type multi-scan
_exptl_absorpt_process_details SADABS
_exptl_crystal_colour colourless
_exptl_crystal_density_diffrn 1.774
_exptl_crystal_density_method 'not measured'
_exptl_crystal_description block
_exptl_crystal_F_000 1248
_exptl_crystal_size_max 0.23
_exptl_crystal_size_mid 0.17
_exptl_crystal_size_min 0.11
_refine_diff_density_max 0.429
_refine_diff_density_min -0.301
_refine_diff_density_rms 0.055
_refine_ls_extinction_method none
_refine_ls_goodness_of_fit_ref 1.028
_refine_ls_hydrogen_treatment constr
_refine_ls_matrix_type full
_refine_ls_number_parameters 364
_refine_ls_number_reflns 6659
_refine_ls_number_restraints 0
_refine_ls_restrained_S_all 1.028
_refine_ls_R_factor_all 0.0621
_refine_ls_R_factor_gt 0.0428
_refine_ls_shift/su_max 0.001
_refine_ls_shift/su_mean 0.000
_refine_ls_structure_factor_coef Fsqd
_refine_ls_weighting_details 'calc w=1/[\s^2^(Fo^2^)+(0.0505P)^2^+1.0295P] where P=(Fo^2^+2Fc^2^)/3'
_refine_ls_weighting_scheme calc
_refine_ls_wR_factor_gt 0.1032
_refine_ls_wR_factor_ref 0.1133
_reflns_number_gt 5041
_reflns_number_total 6659
_reflns_threshold_expression >2sigma(I)
_cod_data_source_file c2sc20262j.txt
_cod_data_source_block xz110_0ma
_cod_original_sg_symbol_H-M P2(1)/c
_cod_database_code 1515184

loop_
_symmetry_equiv_pos_as_xyz
'x, y, z'
'-x, y+1/2, -z+1/2'
'-x, -y, -z'
'x, -y-1/2, z-1/2'

loop_
_atom_site_label
_atom_site_type_symbol
_atom_site_fract_x
_atom_site_fract_y
_atom_site_fract_z
_atom_site_U_iso_or_equiv
_atom_site_adp_type
_atom_site_occupancy
_atom_site_symmetry_multiplicity
_atom_site_calc_flag
_atom_site_refinement_flags
P1 P 0.28262(3) 0.63933(4) 0.18771(3) 0.02424(10) Uani 1 1 d .
F1 F 0.34666(7) 0.98889(11) 0.46426(6) 0.0325(2) Uani 1 1 d .
F2 F 0.47238(8) 1.12200(12) 0.59155(7) 0.0414(3) Uani 1 1 d .
F3 F 0.55295(8) 1.33721(13) 0.54490(9) 0.0505(3) Uani 1 1 d .
F4 F 0.50255(8) 1.41590(12) 0.36699(9) 0.0474(3) Uani 1 1 d .
F5 F 0.37657(8) 1.29079(11) 0.23928(7) 0.0357(3) Uani 1 1 d .
F6 F 0.18032(9) 0.83094(12) 0.35154(8) 0.0439(3) Uani 1 1 d .
F7 F 0.03909(10) 0.87821(17) 0.39721(10) 0.0662(4) Uani 1 1 d .
F8 F -0.03801(9) 1.1261(2) 0.37155(11) 0.0764(5) Uani 1 1 d .
F9 F 0.03356(9) 1.32800(15) 0.30257(9) 0.0590(4) Uani 1 1 d .
F10 F 0.17645(7) 1.28564(10) 0.25838(8) 0.0368(3) Uani 1 1 d .
F11 F 0.36333(8) 1.10814(12) 0.08036(9) 0.0468(3) Uani 1 1 d .
F12 F 0.25367(9) 1.23960(11) 0.02443(8) 0.0455(3) Uani 1 1 d .
F13 F 0.26073(11) 1.05559(14) -0.04423(8) 0.0619(4) Uani 1 1 d .
F14 F 0.10180(9) 1.17404(14) 0.04651(11) 0.0597(4) Uani 1 1 d .
F15 F 0.10172(10) 1.00224(17) -0.03594(9) 0.0681(4) Uani 1 1 d .
F16 F 0.08828(8) 0.97739(14) 0.09633(9) 0.0515(3) Uani 1 1 d .
O1 O 0.25524(8) 1.10367(11) 0.17792(7) 0.0238(2) Uani 1 1 d .
C1 C 0.35311(10) 1.13166(16) 0.34410(10) 0.0211(3) Uani 1 1 d .
C2 C 0.38301(11) 1.09589(17) 0.43612(11) 0.0240(3) Uani 1 1 d .
C3 C 0.44872(11) 1.16193(18) 0.50384(11) 0.0291(4) Uani 1 1 d .
C4 C 0.48905(11) 1.27082(19) 0.48079(13) 0.0325(4) Uani 1 1 d .
C5 C 0.46280(11) 1.31082(18) 0.39104(13) 0.0306(4) Uani 1 1 d .
C6 C 0.39632(11) 1.24174(17) 0.32536(11) 0.0249(3) Uani 1 1 d .
C7 C 0.18595(11) 1.05562(17) 0.30027(10) 0.0235(3) Uani 1 1 d .
C8 C 0.14684(12) 0.9577(2) 0.33678(11) 0.0318(4) Uani 1 1 d .
C9 C 0.07279(13) 0.9790(2) 0.36156(13) 0.0429(5) Uani 1 1 d .
C10 C 0.03460(13) 1.1032(3) 0.34930(14) 0.0470(6) Uani 1 1 d .
C11 C 0.06998(13) 1.2051(2) 0.31365(13) 0.0392(5) Uani 1 1 d .
C12 C 0.14425(11) 1.17967(19) 0.29090(11) 0.0287(4) Uani 1 1 d .
C13 C 0.23009(11) 1.03532(17) 0.09579(10) 0.0251(3) Uani 1 1 d .
C14 C 0.25665(12) 0.88526(17) 0.09832(11) 0.0266(3) Uani 1 1 d .
H14A H 0.2169 0.8393 0.0434 0.032 Uiso 1 1 calc R
H14B H 0.3173 0.8787 0.0967 0.032 Uiso 1 1 calc R
C15 C 0.25214(11) 0.81429(16) 0.18441(10) 0.0228(3) Uani 1 1 d .
H15A H 0.1902 0.8196 0.1841 0.027 Uiso 1 1 calc R
C16 C 0.31181(11) 0.89006(15) 0.26923(10) 0.0225(3) Uani 1 1 d .
H16A H 0.3727 0.8933 0.2680 0.027 Uiso 1 1 calc R
H16B H 0.3128 0.8422 0.3254 0.027 Uiso 1 1 calc R
C17 C 0.27650(14) 1.11046(19) 0.03822(12) 0.0347(4) Uani 1 1 d .
C18 C 0.12960(14) 1.0483(2) 0.05002(14) 0.0408(5) Uani 1 1 d .
C19 C 0.21769(13) 0.5507(2) 0.08788(13) 0.0381(4) Uani 1 1 d .
H19A H 0.2293 0.4542 0.0968 0.057 Uiso 1 1 calc R
H19B H 0.2329 0.5813 0.0352 0.057 Uiso 1 1 calc R
H19C H 0.1552 0.5680 0.0769 0.057 Uiso 1 1 calc R
C20 C 0.39579(12) 0.62306(19) 0.19758(14) 0.0337(4) Uani 1 1 d .
H20A H 0.4115 0.5277 0.2004 0.050 Uiso 1 1 calc R
H20B H 0.4327 0.6682 0.2534 0.050 Uiso 1 1 calc R
H20C H 0.4051 0.6644 0.1444 0.050 Uiso 1 1 calc R
C21 C 0.26513(13) 0.56513(18) 0.28431(12) 0.0330(4) Uani 1 1 d .
H21A H 0.2794 0.4692 0.2866 0.050 Uiso 1 1 calc R
H21B H 0.2034 0.5762 0.2793 0.050 Uiso 1 1 calc R
H21C H 0.3030 0.6091 0.3402 0.050 Uiso 1 1 calc R
B1 B 0.27507(12) 1.04136(18) 0.26997(11) 0.0205(3) Uani 1 1 d .

loop_
_atom_site_aniso_label
_atom_site_aniso_U_11
_atom_site_aniso_U_22
_atom_site_aniso_U_33
_atom_site_aniso_U_23
_atom_site_aniso_U_13
_atom_site_aniso_U_12
P1 0.0283(2) 0.0214(2) 0.0252(2) -0.00316(15) 0.01197(16) -0.00273(16)
F1 0.0381(6) 0.0366(6) 0.0236(5) 0.0032(4) 0.0117(4) -0.0072(4)
F2 0.0419(6) 0.0520(7) 0.0232(5) -0.0034(5) 0.0019(5) 0.0019(5)
F3 0.0370(7) 0.0485(7) 0.0511(7) -0.0156(6) -0.0046(5) -0.0113(5)
F4 0.0422(7) 0.0355(6) 0.0615(8) -0.0030(6) 0.0137(6) -0.0186(5)
F5 0.0451(6) 0.0304(6) 0.0325(5) 0.0049(4) 0.0141(5) -0.0104(5)
F6 0.0604(8) 0.0354(6) 0.0451(7) 0.0042(5) 0.0300(6) -0.0112(5)
F7 0.0596(9) 0.0978(12) 0.0543(8) 0.0030(8) 0.0364(7) -0.0345(8)
F8 0.0361(7) 0.1388(16) 0.0682(10) -0.0075(10) 0.0359(7) 0.0046(8)
F9 0.0465(8) 0.0769(10) 0.0523(8) -0.0096(7) 0.0151(6) 0.0308(7)
F10 0.0415(6) 0.0256(5) 0.0463(6) -0.0018(4) 0.0186(5) 0.0030(5)
F11 0.0457(7) 0.0426(7) 0.0670(8) 0.0161(6) 0.0386(6) 0.0072(5)
F12 0.0675(8) 0.0322(6) 0.0473(7) 0.0175(5) 0.0332(6) 0.0134(6)
F13 0.1152(13) 0.0530(8) 0.0314(6) 0.0010(5) 0.0428(7) 0.0036(8)
F14 0.0389(7) 0.0523(8) 0.0796(10) 0.0136(7) 0.0092(7) 0.0183(6)
F15 0.0559(9) 0.0925(12) 0.0342(7) -0.0048(7) -0.0132(6) 0.0047(8)
F16 0.0262(6) 0.0619(9) 0.0617(8) 0.0088(6) 0.0088(6) -0.0025(5)
O1 0.0311(6) 0.0223(6) 0.0203(5) 0.0009(4) 0.0118(5) 0.0006(5)
C1 0.0205(7) 0.0214(7) 0.0241(7) -0.0024(6) 0.0111(6) 0.0013(6)
C2 0.0239(8) 0.0250(8) 0.0254(7) -0.0015(6) 0.0113(6) 0.0009(6)
C3 0.0258(8) 0.0348(10) 0.0241(8) -0.0050(7) 0.0048(6) 0.0062(7)
C4 0.0220(8) 0.0341(10) 0.0373(9) -0.0131(7) 0.0045(7) -0.0002(7)
C5 0.0253(8) 0.0242(8) 0.0435(10) -0.0042(7) 0.0131(7) -0.0038(7)
C6 0.0250(8) 0.0234(8) 0.0282(8) -0.0016(6) 0.0115(6) 0.0001(6)
C7 0.0242(8) 0.0288(8) 0.0187(7) -0.0050(6) 0.0091(6) -0.0047(6)
C8 0.0341(9) 0.0403(10) 0.0237(8) -0.0034(7) 0.0134(7) -0.0089(8)
C9 0.0348(10) 0.0674(15) 0.0323(9) -0.0031(9) 0.0186(8) -0.0200(10)
C10 0.0247(9) 0.0867(18) 0.0350(10) -0.0095(10) 0.0168(8) -0.0027(10)
C11 0.0286(9) 0.0559(13) 0.0311(9) -0.0098(8) 0.0077(8) 0.0107(9)
C12 0.0248(8) 0.0367(10) 0.0254(8) -0.0063(7) 0.0097(7) -0.0011(7)
C13 0.0281(8) 0.0288(9) 0.0186(7) 0.0025(6) 0.0081(6) 0.0003(6)
C14 0.0347(9) 0.0261(9) 0.0196(7) -0.0008(6) 0.0100(6) 0.0008(7)
C15 0.0260(8) 0.0225(8) 0.0205(7) -0.0008(6) 0.0086(6) 0.0001(6)
C16 0.0258(8) 0.0223(8) 0.0186(7) -0.0012(6) 0.0066(6) 0.0001(6)
C17 0.0531(12) 0.0303(10) 0.0288(8) 0.0060(7) 0.0247(8) 0.0073(8)
C18 0.0347(10) 0.0455(12) 0.0353(10) 0.0044(8) 0.0028(8) 0.0065(9)
C19 0.0377(10) 0.0410(11) 0.0370(10) -0.0183(8) 0.0147(8) -0.0069(8)
C20 0.0304(9) 0.0273(9) 0.0460(10) 0.0021(8) 0.0164(8) 0.0012(7)
C21 0.0437(10) 0.0244(9) 0.0355(9) 0.0017(7) 0.0193(8) -0.0057(7)
B1 0.0234(8) 0.0210(8) 0.0189(7) -0.0005(6) 0.0094(6) -0.0014(6)

loop_
_atom_type_symbol
_atom_type_description
_atom_type_scat_dispersion_real
_atom_type_scat_dispersion_imag
_atom_type_scat_source
C C 0.0033 0.0016 'International Tables Vol C Tables 4.2.6.8 and 6.1.1.4'
H H 0.0000 0.0000 'International Tables Vol C Tables 4.2.6.8 and 6.1.1.4'
O O 0.0106 0.0060 'International Tables Vol C Tables 4.2.6.8 and 6.1.1.4'
B B 0.0013 0.0007 'International Tables Vol C Tables 4.2.6.8 and 6.1.1.4'
F F 0.0171 0.0103 'International Tables Vol C Tables 4.2.6.8 and 6.1.1.4'
P P 0.1023 0.0942 'International Tables Vol C Tables 4.2.6.8 and 6.1.1.4'

loop_
_geom_angle_atom_site_label_1
_geom_angle_atom_site_label_2
_geom_angle_atom_site_label_3
_geom_angle
C21 P1 C19 108.31(9)
C21 P1 C20 109.78(9)
C19 P1 C20 108.26(9)
C21 P1 C15 107.77(8)
C19 P1 C15 112.17(9)
C20 P1 C15 110.52(8)
C13 O1 B1 125.63(13)
C6 C1 C2 113.23(14)
C6 C1 B1 127.12(14)
C2 C1 B1 119.63(14)
F1 C2 C3 115.59(14)
F1 C2 C1 119.58(14)
C3 C2 C1 124.83(16)
F2 C3 C4 119.99(15)
F2 C3 C2 120.89(17)
C4 C3 C2 119.12(16)
F3 C4 C5 120.54(18)
F3 C4 C3 120.58(17)
C5 C4 C3 118.88(16)
F4 C5 C4 119.69(16)
F4 C5 C6 120.28(16)
C4 C5 C6 120.03(17)
F5 C6 C1 121.70(14)
F5 C6 C5 114.38(15)
C1 C6 C5 123.92(16)
C8 C7 C12 113.38(15)
C8 C7 B1 127.88(16)
C12 C7 B1 118.72(14)
F6 C8 C7 120.80(16)
F6 C8 C9 115.11(17)
C7 C8 C9 124.09(19)
F7 C9 C10 120.37(19)
F7 C9 C8 120.3(2)
C10 C9 C8 119.31(19)
F8 C10 C9 120.6(2)
F8 C10 C11 119.7(2)
C9 C10 C11 119.75(18)
F9 C11 C10 120.15(18)
F9 C11 C12 120.9(2)
C10 C11 C12 118.9(2)
F10 C12 C11 115.49(17)
F10 C12 C7 120.00(14)
C11 C12 C7 124.51(18)
O1 C13 C17 104.38(14)
O1 C13 C18 108.71(14)
C17 C13 C18 109.51(15)
O1 C13 C14 117.29(13)
C17 C13 C14 107.33(14)
C18 C13 C14 109.35(15)
C15 C14 C13 111.78(13)
C14 C15 C16 108.66(13)
C14 C15 P1 112.07(11)
C16 C15 P1 111.21(11)
C15 C16 B1 109.64(13)
F11 C17 F12 106.46(16)
F11 C17 F13 107.02(16)
F12 C17 F13 106.67(15)
F11 C17 C13 110.10(14)
F12 C17 C13 113.51(15)
F13 C17 C13 112.68(16)
F14 C18 F16 107.30(18)
F14 C18 F15 106.69(17)
F16 C18 F15 107.20(18)
F14 C18 C13 112.79(17)
F16 C18 C13 110.27(15)
F15 C18 C13 112.28(17)
O1 B1 C16 109.91(12)
O1 B1 C1 107.95(13)
C16 B1 C1 108.35(13)
O1 B1 C7 108.03(13)
C16 B1 C7 115.78(13)
C1 B1 C7 106.53(12)

loop_
_geom_bond_atom_site_label_1
_geom_bond_atom_site_label_2
_geom_bond_distance
P1 C21 1.7790(18)
P1 C19 1.7852(18)
P1 C20 1.7889(18)
P1 C15 1.8060(17)
F1 C2 1.3578(19)
F2 C3 1.346(2)
F3 C4 1.342(2)
F4 C5 1.345(2)
F5 C6 1.3571(19)
F6 C8 1.362(2)
F7 C9 1.347(2)
F8 C10 1.349(2)
F9 C11 1.343(2)
F10 C12 1.348(2)
F11 C17 1.333(2)
F12 C17 1.335(2)
F13 C17 1.336(2)
F14 C18 1.325(2)
F15 C18 1.338(2)
F16 C18 1.336(3)
O1 C13 1.3810(19)
O1 B1 1.4913(19)
C1 C6 1.382(2)
C1 C2 1.392(2)
C1 B1 1.656(2)
C2 C3 1.383(2)
C3 C4 1.373(3)
C4 C5 1.373(3)
C5 C6 1.388(2)
C7 C8 1.383(2)
C7 C12 1.390(2)
C7 B1 1.664(2)
C8 C9 1.391(3)
C9 C10 1.366(3)
C10 C11 1.370(3)
C11 C12 1.383(3)
C13 C17 1.541(2)
C13 C18 1.542(3)
C13 C14 1.551(2)
C14 C15 1.536(2)
C15 C16 1.542(2)
C16 B1 1.620(2)
